data_7005190
loop_
_publ_author_name
'Cowley, Andrew R.'
'Dilworth, Jonathan R.'
'Salichou, Maria'

_publ_section_title
;
 Syntheses and structures of pyrazolylmethane complexes of
 rhenium(III), (IV) and (V).
;
_journal_issue 16
_journal_name_full 'Dalton transactions (Cambridge, England : 2003)'
_journal_page_first 1621
_journal_page_last 1629
_journal_paper_doi 10.1039/b617549j
_journal_year 2007
_chemical_compound_source
;
synthesis as described
;
_chemical_formula_moiety ' C36 H31 Cl2 N4 O7 Re '
_chemical_formula_sum 'C36 H31 Cl2 N4 O7 Re'
_chemical_formula_weight 888.77
_chemical_name_systematic
;
?
;
_space_group_IT_number 14
_symmetry_cell_setting monoclinic
_symmetry_space_group_name_Hall '-P 2yn'
_symmetry_space_group_name_H-M 'P 1 21/n 1'
_atom_sites_solution_hydrogens geom
_atom_sites_solution_primary direct
_cell_angle_alpha 90
_cell_angle_beta 98.4918(7)
_cell_angle_gamma 90
_cell_formula_units_Z 4
_cell_length_a 11.7127(2)
_cell_length_b 16.3000(3)
_cell_length_c 18.0939(3)
_cell_measurement_reflns_used 30866
_cell_measurement_temperature 150
_cell_measurement_theta_max 28
_cell_measurement_theta_min 5
_cell_volume 3416.56(10)
_computing_cell_refinement
;
KappaCCD software 'DENZO' (Otwinowski & Minor, 1996)
;
_computing_data_collection
;
KappaCCD software 'Collect' (Nonius, 2000)
;
_computing_data_reduction
;
KappaCCD software 'DENZO' (Otwinowski & Minor, 1996)
;
_computing_publication_material
;
CRYSTALS (Watkin et al, 2001)
;
_computing_structure_refinement
;
CRYSTALS (Watkin et al, 2001)
;
_computing_structure_solution 'SIR92 (Giacovazzo et al, 1992)'
_diffrn_ambient_temperature 150
_diffrn_measured_fraction_theta_full 0.999
_diffrn_measured_fraction_theta_max 0.999
_diffrn_measurement_device_type
;
Nonius KappaCCD
;
_diffrn_measurement_method \w
_diffrn_radiation_monochromator graphite
_diffrn_radiation_type 'Mo K\a'
_diffrn_radiation_wavelength 0.71073
_diffrn_reflns_av_R_equivalents 0.056
_diffrn_reflns_limit_h_max 15
_diffrn_reflns_limit_h_min -15
_diffrn_reflns_limit_k_max 19
_diffrn_reflns_limit_k_min -21
_diffrn_reflns_limit_l_max 23
_diffrn_reflns_limit_l_min -23
_diffrn_reflns_number 30866
_diffrn_reflns_theta_full 27.476
_diffrn_reflns_theta_max 27.476
_diffrn_reflns_theta_min 5.119
_diffrn_standards_decay_% 0.00
_diffrn_standards_interval_count 0
_diffrn_standards_interval_time 0
_diffrn_standards_number 0
_exptl_absorpt_coefficient_mu 3.769
_exptl_absorpt_correction_T_max 0.80
_exptl_absorpt_correction_T_min 0.59
_exptl_absorpt_correction_type multi-scan
_exptl_absorpt_process_details
;
Denzo/Scalepack (Otwinowski & Minor, 1996)
;
_exptl_crystal_colour ' blue '
_exptl_crystal_density_diffrn 1.728
_exptl_crystal_description ' tablet '
_exptl_crystal_F_000 1760
_exptl_crystal_size_max 0.14
_exptl_crystal_size_mid 0.12
_exptl_crystal_size_min 0.06
_exptl_crystal_thermal_history
;
The material was crystallised at ambient temperature. A suitable crystal
was cooled rapidly to 150K for single-crystal X-ray diffraction analysis.
;
_refine_diff_density_max 0.79
_refine_diff_density_min -1.41
_refine_ls_extinction_method None
_refine_ls_goodness_of_fit_ref 1.0853
_refine_ls_hydrogen_treatment noref
_refine_ls_matrix_type full
_refine_ls_number_parameters 451
_refine_ls_number_reflns 5059
_refine_ls_number_restraints 0
_refine_ls_R_factor_all 0.0646
_refine_ls_R_factor_gt 0.0324
_refine_ls_shift/su_max 0.001732
_refine_ls_structure_factor_coef F
_refine_ls_weighting_details
;
Method, part 1, Chebychev polynomial, (Watkin, 1994, Prince, 1982)
[weight] = 1.0/[A~0~*T~0~(x)+A~1~*T~1~(x) ... +A~n-1~]*T~n-1~(x)]
where A~i~ are the Chebychev coefficients listed below and x= Fcalc/Fmax
Method = Robust Weighting (Prince, 1982)
W = [weight] * [1-(deltaF/6*sigmaF)^2^]^2^
A~i~ are:
0.815 0.365 0.622
;
_refine_ls_weighting_scheme calc
_refine_ls_wR_factor_all 0.0513
_refine_ls_wR_factor_gt 0.0369
_refine_ls_wR_factor_ref 0.0369
_reflns_limit_h_max 15
_reflns_limit_h_min -15
_reflns_limit_k_max 21
_reflns_limit_k_min 0
_reflns_limit_l_max 23
_reflns_limit_l_min 0
_reflns_number_gt 5059
_reflns_number_total 7758
_reflns_threshold_expression I>3.00u(I)
_cod_data_source_file b617549j.txt
_cod_data_source_block arc1510
_cod_depositor_comments
;
The following automatic conversions were performed:
'_symmetry_cell_setting' value 'Monoclinic' changed to 'monoclinic'
according to '/home/saulius/struct/CIF-dictionaries/cif_core.dic'
dictionary named 'cif_core.dic' version 2.4.1 from 2010-06-29.

Automatic conversion script
Id: cif_fix_enum 1527 2010-12-29 10:47:43Z saulius 
;
_cod_original_sg_symbol_H-M 'P 1 21/n 1 '
_cod_original_formula_sum ' C36 H31 Cl2 N4 O7 Re '
_cod_database_code 7005190

loop_
_symmetry_equiv_pos_as_xyz
x,y,z
-x,-y,-z
-x+1/2,y+1/2,-z+1/2
x+1/2,-y+1/2,z+1/2

loop_
_atom_site_label
_atom_site_type_symbol
_atom_site_fract_x
_atom_site_fract_y
_atom_site_fract_z
_atom_site_U_iso_or_equiv
_atom_site_occupancy
_atom_site_adp_type
Re1 Re 0.224244(15) 0.546717(11) 0.207768(10) 0.0236 1.0000 Uani
Cl1 Cl 0.09141(10) 0.53105(8) 0.09916(7) 0.0340 1.0000 Uani
Cl2 Cl 0.13123(11) 0.43832(8) 0.25962(8) 0.0374 1.0000 Uani
O1 O 0.1715(3) 0.6267(2) 0.24906(19) 0.0273 1.0000 Uani
C1 C 0.4932(4) 0.5400(3) 0.1969(2) 0.0222 1.0000 Uani
C2 C 0.4364(4) 0.4592(3) 0.1656(2) 0.0258 1.0000 Uani
O2 O 0.4938(3) 0.4040(2) 0.1464(2) 0.0383 1.0000 Uani
O3 O 0.3254(3) 0.4599(2) 0.16486(19) 0.0277 1.0000 Uani
N1 N 0.4799(3) 0.5486(3) 0.2748(2) 0.0239 1.0000 Uani
N2 N 0.3714(3) 0.5436(3) 0.2950(2) 0.0253 1.0000 Uani
C3 C 0.3842(4) 0.5543(3) 0.3682(2) 0.0222 1.0000 Uani
C4 C 0.5015(4) 0.5655(3) 0.3960(3) 0.0292 1.0000 Uani
C5 C 0.5607(4) 0.5629(3) 0.3359(3) 0.0267 1.0000 Uani
C6 C 0.2884(4) 0.5614(3) 0.4139(3) 0.0279 1.0000 Uani
C7 C 0.2485(5) 0.4940(4) 0.4485(3) 0.0355 1.0000 Uani
C8 C 0.1678(5) 0.5036(4) 0.4975(3) 0.0452 1.0000 Uani
C9 C 0.1294(5) 0.5821(5) 0.5102(3) 0.0516 1.0000 Uani
C10 C 0.1670(4) 0.6501(4) 0.4760(3) 0.0378 1.0000 Uani
C11 C 0.2472(4) 0.6396(3) 0.4266(3) 0.0290 1.0000 Uani
O4 O 0.2924(3) 0.7025(2) 0.3906(2) 0.0345 1.0000 Uani
C12 C 0.2402(6) 0.7816(4) 0.3922(4) 0.0535 1.0000 Uani
C13 C 0.6837(4) 0.5828(4) 0.3340(3) 0.0358 1.0000 Uani
C14 C 0.7258(4) 0.6571(4) 0.3699(3) 0.0388 1.0000 Uani
C15 C 0.8393(6) 0.6803(5) 0.3716(4) 0.0536 1.0000 Uani
C16 C 0.9127(5) 0.6288(6) 0.3388(4) 0.0558 1.0000 Uani
C17 C 0.8743(5) 0.5572(5) 0.3044(3) 0.0510 1.0000 Uani
C18 C 0.7581(5) 0.5352(4) 0.3018(3) 0.0388 1.0000 Uani
O5 O 0.7132(4) 0.4632(3) 0.2703(2) 0.0466 1.0000 Uani
C19 C 0.7819(7) 0.4187(5) 0.2257(4) 0.0576 1.0000 Uani
N3 N 0.4422(3) 0.6100(2) 0.1539(2) 0.0214 1.0000 Uani
N4 N 0.3271(3) 0.6260(2) 0.1496(2) 0.0242 1.0000 Uani
C20 C 0.3081(4) 0.6970(3) 0.1128(3) 0.0247 1.0000 Uani
C21 C 0.4128(4) 0.7251(3) 0.0923(3) 0.0314 1.0000 Uani
C22 C 0.4967(4) 0.6695(3) 0.1202(3) 0.0267 1.0000 Uani
C23 C 0.1959(4) 0.7405(3) 0.1026(3) 0.0259 1.0000 Uani
C24 C 0.1692(4) 0.7913(3) 0.1601(3) 0.0324 1.0000 Uani
C25 C 0.0692(5) 0.8380(3) 0.1511(3) 0.0327 1.0000 Uani
C26 C -0.0038(4) 0.8342(3) 0.0844(3) 0.0338 1.0000 Uani
C27 C 0.0194(4) 0.7829(3) 0.0271(3) 0.0311 1.0000 Uani
C28 C 0.1198(4) 0.7360(3) 0.0364(3) 0.0300 1.0000 Uani
O6 O 0.1505(3) 0.6851(2) -0.0180(2) 0.0330 1.0000 Uani
C29 C 0.0593(5) 0.6576(4) -0.0742(3) 0.0445 1.0000 Uani
C30 C 0.6226(4) 0.6699(3) 0.1219(3) 0.0311 1.0000 Uani
C31 C 0.6868(4) 0.7317(3) 0.1606(3) 0.0361 1.0000 Uani
C32 C 0.8070(5) 0.7314(4) 0.1685(4) 0.0449 1.0000 Uani
C33 C 0.8625(4) 0.6699(4) 0.1355(4) 0.0393 1.0000 Uani
C34 C 0.8000(4) 0.6071(3) 0.0959(3) 0.0338 1.0000 Uani
C35 C 0.6796(4) 0.6058(3) 0.0894(3) 0.0310 1.0000 Uani
O7 O 0.6106(3) 0.5470(2) 0.0540(2) 0.0370 1.0000 Uani
C36 C 0.6643(5) 0.4798(5) 0.0216(4) 0.0505 1.0000 Uani
H11 H 0.5773 0.5384 0.1926 0.0269 1.0000 Uiso
H41 H 0.5355 0.5739 0.4495 0.0353 1.0000 Uiso
H71 H 0.2775 0.4380 0.4385 0.0435 1.0000 Uiso
H81 H 0.1384 0.4550 0.5228 0.0550 1.0000 Uiso
H91 H 0.0722 0.5894 0.5456 0.0628 1.0000 Uiso
H101 H 0.1377 0.7060 0.4862 0.0457 1.0000 Uiso
H121 H 0.2819 0.8215 0.3638 0.0630 1.0000 Uiso
H122 H 0.2449 0.8004 0.4452 0.0630 1.0000 Uiso
H123 H 0.1575 0.7783 0.3689 0.0630 1.0000 Uiso
H141 H 0.6724 0.6928 0.3940 0.0466 1.0000 Uiso
H151 H 0.8684 0.7328 0.3959 0.0637 1.0000 Uiso
H161 H 0.9955 0.6446 0.3405 0.0669 1.0000 Uiso
H171 H 0.9285 0.5210 0.2815 0.0615 1.0000 Uiso
H191 H 0.7399 0.3679 0.2062 0.0713 1.0000 Uiso
H192 H 0.8567 0.4032 0.2567 0.0713 1.0000 Uiso
H193 H 0.7974 0.4536 0.1828 0.0713 1.0000 Uiso
H211 H 0.4240 0.7758 0.0631 0.0380 1.0000 Uiso
H241 H 0.2230 0.7939 0.2084 0.0383 1.0000 Uiso
H251 H 0.0505 0.8739 0.1925 0.0396 1.0000 Uiso
H261 H -0.0750 0.8689 0.0770 0.0407 1.0000 Uiso
H271 H -0.0359 0.7796 -0.0205 0.0370 1.0000 Uiso
H291 H 0.0919 0.6212 -0.1104 0.0527 1.0000 Uiso
H292 H 0.0211 0.7060 -0.1013 0.0527 1.0000 Uiso
H293 H 0.0014 0.6263 -0.0500 0.0527 1.0000 Uiso
H311 H 0.6464 0.7772 0.1833 0.0437 1.0000 Uiso
H321 H 0.8525 0.7755 0.1979 0.0541 1.0000 Uiso
H331 H 0.9486 0.6703 0.1400 0.0478 1.0000 Uiso
H341 H 0.8413 0.5629 0.0722 0.0416 1.0000 Uiso
H361 H 0.6037 0.4412 -0.0026 0.0608 1.0000 Uiso
H362 H 0.7100 0.5010 -0.0169 0.0608 1.0000 Uiso
H363 H 0.7169 0.4502 0.0614 0.0608 1.0000 Uiso

loop_
_atom_site_aniso_label
_atom_site_aniso_U_11
_atom_site_aniso_U_22
_atom_site_aniso_U_33
_atom_site_aniso_U_23
_atom_site_aniso_U_13
_atom_site_aniso_U_12
Re1 0.01799(9) 0.02488(10) 0.02807(10) 0.00181(9) 0.00407(6) -0.00047(9)
Cl1 0.0244(5) 0.0389(7) 0.0366(6) -0.0031(5) -0.0022(5) -0.0047(5)
Cl2 0.0281(6) 0.0340(7) 0.0518(7) 0.0117(5) 0.0116(5) -0.0021(5)
O1 0.0206(15) 0.0302(18) 0.0324(17) 0.0007(14) 0.0079(13) 0.0008(13)
C1 0.0183(19) 0.025(2) 0.024(2) 0.0001(18) 0.0050(15) 0.0017(17)
C2 0.028(2) 0.024(2) 0.026(2) 0.0006(19) 0.0082(17) 0.000(2)
O2 0.0334(19) 0.033(2) 0.051(2) -0.0124(17) 0.0135(17) -0.0013(16)
O3 0.0265(16) 0.0247(16) 0.0333(17) -0.0045(14) 0.0089(13) -0.0024(14)
N1 0.0169(16) 0.0318(19) 0.0234(17) -0.0009(17) 0.0045(13) 0.0030(16)
N2 0.0206(17) 0.0265(19) 0.0289(18) -0.0029(17) 0.0041(14) 0.0021(16)
C3 0.021(2) 0.024(2) 0.0217(19) -0.0007(18) 0.0038(16) 0.0043(18)
C4 0.028(2) 0.033(3) 0.027(2) -0.0003(18) 0.0064(19) 0.0032(19)
C5 0.020(2) 0.029(3) 0.031(2) -0.0008(18) 0.0028(17) 0.0033(17)
C6 0.021(2) 0.036(3) 0.028(2) 0.0017(19) 0.0051(17) 0.0058(19)
C7 0.032(3) 0.044(3) 0.032(3) 0.005(2) 0.013(2) 0.006(2)
C8 0.030(3) 0.070(4) 0.038(3) 0.015(3) 0.011(2) -0.002(3)
C9 0.025(3) 0.094(5) 0.038(3) 0.002(3) 0.011(2) 0.007(3)
C10 0.025(2) 0.059(4) 0.031(3) -0.010(2) 0.007(2) 0.011(2)
C11 0.020(2) 0.040(3) 0.026(2) -0.006(2) -0.0005(17) 0.002(2)
O4 0.0323(19) 0.0328(19) 0.038(2) -0.0021(16) 0.0039(15) 0.0059(15)
C12 0.046(4) 0.037(3) 0.075(5) -0.005(3) -0.001(3) 0.011(3)
C13 0.021(2) 0.056(3) 0.029(2) 0.005(2) 0.0011(19) 0.000(2)
C14 0.025(2) 0.056(4) 0.035(3) -0.006(2) 0.004(2) -0.002(2)
C15 0.042(3) 0.074(5) 0.043(3) 0.001(3) 0.001(3) -0.019(3)
C16 0.027(3) 0.100(6) 0.040(3) 0.008(4) 0.005(2) -0.005(3)
C17 0.033(3) 0.084(5) 0.036(3) 0.012(3) 0.008(2) 0.008(3)
C18 0.029(3) 0.052(3) 0.035(3) -0.001(2) 0.003(2) 0.006(2)
O5 0.040(2) 0.057(3) 0.045(2) -0.006(2) 0.0128(18) 0.021(2)
C19 0.073(5) 0.051(4) 0.054(4) 0.005(3) 0.028(3) 0.022(4)
N3 0.0154(16) 0.0228(18) 0.0261(19) 0.0020(15) 0.0033(14) -0.0015(14)
N4 0.0177(17) 0.025(2) 0.030(2) -0.0013(16) 0.0036(15) 0.0006(15)
C20 0.019(2) 0.029(2) 0.026(2) 0.0013(18) 0.0018(17) -0.0004(18)
C21 0.025(2) 0.031(3) 0.038(3) 0.008(2) 0.007(2) -0.003(2)
C22 0.024(2) 0.030(2) 0.027(2) 0.0029(19) 0.0063(18) -0.0019(18)
C23 0.023(2) 0.026(2) 0.028(2) 0.0044(18) 0.0026(18) -0.0031(18)
C24 0.029(2) 0.026(2) 0.041(3) 0.000(2) 0.000(2) -0.0034(19)
C25 0.038(3) 0.021(2) 0.040(3) -0.003(2) 0.009(2) 0.002(2)
C26 0.024(2) 0.027(3) 0.051(3) 0.005(2) 0.006(2) 0.0029(19)
C27 0.026(2) 0.031(3) 0.035(3) 0.011(2) 0.002(2) -0.0034(19)
C28 0.026(2) 0.031(3) 0.033(2) 0.001(2) 0.0047(19) 0.000(2)
O6 0.0296(18) 0.041(2) 0.0283(17) -0.0055(15) 0.0033(14) 0.0007(15)
C29 0.037(3) 0.055(4) 0.040(3) -0.009(3) 0.000(2) -0.003(3)
C30 0.024(2) 0.037(3) 0.033(3) 0.008(2) 0.0088(19) 0.000(2)
C31 0.028(2) 0.032(3) 0.049(3) -0.002(2) 0.009(2) -0.005(2)
C32 0.027(3) 0.048(3) 0.061(4) -0.004(3) 0.009(2) -0.011(2)
C33 0.026(2) 0.036(3) 0.057(3) 0.009(2) 0.011(2) -0.004(2)
C34 0.030(2) 0.037(3) 0.037(3) 0.009(2) 0.013(2) 0.001(2)
C35 0.027(2) 0.039(3) 0.028(2) 0.005(2) 0.0069(19) -0.004(2)
O7 0.0252(16) 0.047(2) 0.041(2) -0.0146(18) 0.0104(14) -0.0024(16)
C36 0.038(3) 0.070(4) 0.044(3) -0.021(3) 0.007(3) 0.004(3)

loop_
_atom_type_symbol
_atom_type_scat_dispersion_real
_atom_type_scat_dispersion_imag
_atom_type_scat_Cromer_Mann_a1
_atom_type_scat_Cromer_Mann_b1
_atom_type_scat_Cromer_Mann_a2
_atom_type_scat_Cromer_Mann_b2
_atom_type_scat_Cromer_Mann_a3
_atom_type_scat_Cromer_Mann_b3
_atom_type_scat_Cromer_Mann_a4
_atom_type_scat_Cromer_Mann_b4
_atom_type_scat_Cromer_Mann_c
_atom_type_scat_source
'C ' 0.0033 0.0016 2.3100 20.8439 1.0200 10.2075 1.5886 0.5687 0.8650 51.6512 0.2156 International_Tables_Vol_IV_Table_2.2B
'H ' 0.0000 0.0000 0.4930 10.5109 0.3229 26.1257 0.1402 3.1424 0.0408 57.7998 0.0030 International_Tables_Vol_IV_Table_2.2B
'Cl ' 0.1484 0.1585 11.4604 0.0104 7.1964 1.1662 6.2556 18.5194 1.6455 47.7784 -9.5574 International_Tables_Vol_IV_Table_2.2B
'N ' 0.0061 0.0033 12.2126 0.0057 3.1322 9.8933 2.0125 28.9975 1.1663 0.5826 -11.5290 International_Tables_Vol_IV_Table_2.2B
'O ' 0.0106 0.0060 3.0485 13.2771 2.2868 5.7011 1.5463 0.3239 0.8670 32.9089 0.2508 International_Tables_Vol_IV_Table_2.2B
'Re ' -1.0185 7.2310 28.7621 1.6719 15.7189 9.0923 14.5564 0.3505 5.4417 52.0861 10.4720 International_Tables_Vol_IV_Table_2.2B

loop_
_geom_angle_atom_site_label_1
_geom_angle_site_symmetry_1
_geom_angle_atom_site_label_2
_geom_angle_site_symmetry_2
_geom_angle_atom_site_label_3
_geom_angle_site_symmetry_3
_geom_angle
_geom_angle_publ_flag
Cl1 . Re1 . Cl2 . 87.88(5) yes
Cl1 . Re1 . O1 . 102.61(12) yes
Cl2 . Re1 . O1 . 100.70(12) yes
Cl1 . Re1 . O3 . 87.52(10) yes
Cl2 . Re1 . O3 . 87.73(10) yes
O1 . Re1 . O3 . 166.95(14) yes
Cl1 . Re1 . N2 . 166.98(11) yes
Cl2 . Re1 . N2 . 93.31(11) yes
O1 . Re1 . N2 . 89.93(15) yes
O3 . Re1 . N2 . 79.58(14) yes
Cl1 . Re1 . N4 . 90.34(11) yes
Cl2 . Re1 . N4 . 168.11(11) yes
O1 . Re1 . N4 . 91.16(15) yes
O3 . Re1 . N4 . 80.44(14) yes
N2 . Re1 . N4 . 85.83(15) yes
C2 . C1 . N1 . 109.7(4) yes
C2 . C1 . N3 . 110.6(4) yes
N1 . C1 . N3 . 110.5(4) yes
C2 . C1 . H11 . 108.925 no
N1 . C1 . H11 . 109.055 no
N3 . C1 . H11 . 108.080 no
C1 . C2 . O2 . 121.0(4) yes
C1 . C2 . O3 . 111.9(4) yes
O2 . C2 . O3 . 127.1(5) yes
Re1 . O3 . C2 . 129.1(3) yes
C1 . N1 . N2 . 119.3(3) yes
C1 . N1 . C5 . 130.1(4) yes
N2 . N1 . C5 . 110.6(4) yes
Re1 . N2 . N1 . 118.2(3) yes
Re1 . N2 . C3 . 133.6(3) yes
N1 . N2 . C3 . 106.6(3) yes
N2 . C3 . C4 . 109.7(4) yes
N2 . C3 . C6 . 125.5(4) yes
C4 . C3 . C6 . 124.6(4) yes
C3 . C4 . C5 . 107.1(4) yes
C3 . C4 . H41 . 126.455 no
C5 . C4 . H41 . 126.454 no
N1 . C5 . C4 . 106.0(4) yes
N1 . C5 . C13 . 125.3(4) yes
C4 . C5 . C13 . 128.2(5) yes
C3 . C6 . C7 . 121.5(4) yes
C3 . C6 . C11 . 118.0(4) yes
C7 . C6 . C11 . 120.3(5) yes
C6 . C7 . C8 . 120.4(5) yes
C6 . C7 . H71 . 119.817 no
C8 . C7 . H71 . 119.818 no
C7 . C8 . C9 . 118.3(6) yes
C7 . C8 . H81 . 120.828 no
C9 . C8 . H81 . 120.826 no
C8 . C9 . C10 . 122.4(5) yes
C8 . C9 . H91 . 118.782 no
C10 . C9 . H91 . 118.782 no
C9 . C10 . C11 . 118.6(6) yes
C9 . C10 . H101 . 120.679 no
C11 . C10 . H101 . 120.679 no
C6 . C11 . C10 . 119.9(5) yes
C6 . C11 . O4 . 116.1(4) yes
C10 . C11 . O4 . 123.9(5) yes
C11 . O4 . C12 . 118.1(4) yes
O4 . C12 . H121 . 109.467 no
O4 . C12 . H122 . 109.465 no
H121 . C12 . H122 . 109.477 no
O4 . C12 . H123 . 109.465 no
H121 . C12 . H123 . 109.478 no
H122 . C12 . H123 . 109.476 no
C5 . C13 . C14 . 116.5(5) yes
C5 . C13 . C18 . 124.9(5) yes
C14 . C13 . C18 . 118.6(5) yes
C13 . C14 . C15 . 120.7(5) yes
C13 . C14 . H141 . 119.656 no
C15 . C14 . H141 . 119.656 no
C14 . C15 . C16 . 118.6(6) yes
C14 . C15 . H151 . 120.706 no
C16 . C15 . H151 . 120.706 no
C15 . C16 . C17 . 121.7(6) yes
C15 . C16 . H161 . 119.149 no
C17 . C16 . H161 . 119.147 no
C16 . C17 . C18 . 119.1(6) yes
C16 . C17 . H171 . 120.461 no
C18 . C17 . H171 . 120.460 no
C13 . C18 . C17 . 121.3(6) yes
C13 . C18 . O5 . 115.8(5) yes
C17 . C18 . O5 . 122.8(5) yes
C18 . O5 . C19 . 117.3(5) yes
O5 . C19 . H191 . 109.466 no
O5 . C19 . H192 . 109.468 no
H191 . C19 . H192 . 109.476 no
O5 . C19 . H193 . 109.467 no
H191 . C19 . H193 . 109.474 no
H192 . C19 . H193 . 109.477 no
C1 . N3 . N4 . 120.2(3) yes
C1 . N3 . C22 . 128.1(4) yes
N4 . N3 . C22 . 111.4(4) yes
Re1 . N4 . N3 . 118.6(3) yes
Re1 . N4 . C20 . 134.6(3) yes
N3 . N4 . C20 . 106.5(4) yes
N4 . C20 . C21 . 109.0(4) yes
N4 . C20 . C23 . 123.7(4) yes
C21 . C20 . C23 . 127.0(4) yes
C20 . C21 . C22 . 106.9(4) yes
C20 . C21 . H211 . 126.529 no
C22 . C21 . H211 . 126.529 no
N3 . C22 . C21 . 106.1(4) yes
N3 . C22 . C30 . 122.1(4) yes
C21 . C22 . C30 . 131.6(4) yes
C20 . C23 . C24 . 118.9(4) yes
C20 . C23 . C28 . 121.8(4) yes
C24 . C23 . C28 . 119.2(5) yes
C23 . C24 . C25 . 121.0(5) yes
C23 . C24 . H241 . 119.498 no
C25 . C24 . H241 . 119.499 no
C24 . C25 . C26 . 119.0(5) yes
C24 . C25 . H251 . 120.524 no
C26 . C25 . H251 . 120.524 no
C25 . C26 . C27 . 121.2(5) yes
C25 . C26 . H261 . 119.407 no
C27 . C26 . H261 . 119.406 no
C26 . C27 . C28 . 119.7(5) yes
C26 . C27 . H271 . 120.149 no
C28 . C27 . H271 . 120.147 no
C23 . C28 . C27 . 119.9(5) yes
C23 . C28 . O6 . 116.6(4) yes
C27 . C28 . O6 . 123.4(5) yes
C28 . O6 . C29 . 116.8(4) yes
O6 . C29 . H291 . 109.465 no
O6 . C29 . H292 . 109.466 no
H291 . C29 . H292 . 109.476 no
O6 . C29 . H293 . 109.466 no
H291 . C29 . H293 . 109.476 no
H292 . C29 . H293 . 109.477 no
C22 . C30 . C31 . 118.8(5) yes
C22 . C30 . C35 . 121.4(5) yes
C31 . C30 . C35 . 119.6(5) yes
C30 . C31 . C32 . 121.0(5) yes
C30 . C31 . H311 . 119.520 no
C32 . C31 . H311 . 119.518 no
C31 . C32 . C33 . 119.5(5) yes
C31 . C32 . H321 . 120.260 no
C33 . C32 . H321 . 120.258 no
C32 . C33 . C34 . 120.8(5) yes
C32 . C33 . H331 . 119.624 no
C34 . C33 . H331 . 119.623 no
C33 . C34 . C35 . 120.1(5) yes
C33 . C34 . H341 . 119.975 no
C35 . C34 . H341 . 119.973 no
C30 . C35 . C34 . 119.1(5) yes
C30 . C35 . O7 . 115.8(4) yes
C34 . C35 . O7 . 125.1(5) yes
C35 . O7 . C36 . 118.0(4) yes
O7 . C36 . H361 . 109.467 no
O7 . C36 . H362 . 109.467 no
H361 . C36 . H362 . 109.476 no
O7 . C36 . H363 . 109.466 no
H361 . C36 . H363 . 109.475 no
H362 . C36 . H363 . 109.475 no

loop_
_geom_bond_atom_site_label_1
_geom_bond_site_symmetry_1
_geom_bond_atom_site_label_2
_geom_bond_site_symmetry_2
_geom_bond_distance
_geom_bond_publ_flag
Re1 . Cl1 . 2.3335(12) yes
Re1 . Cl2 . 2.3432(12) yes
Re1 . O1 . 1.666(3) yes
Re1 . O3 . 2.069(3) yes
Re1 . N2 . 2.159(4) yes
Re1 . N4 . 2.146(4) yes
C1 . C2 . 1.544(7) yes
C1 . N1 . 1.447(5) yes
C1 . N3 . 1.458(6) yes
C1 . H11 . 1.000 no
C2 . O2 . 1.206(6) yes
C2 . O3 . 1.298(6) yes
N1 . N2 . 1.376(5) yes
N1 . C5 . 1.366(6) yes
N2 . C3 . 1.322(6) yes
C3 . C4 . 1.403(6) yes
C3 . C6 . 1.493(6) yes
C4 . C5 . 1.374(7) yes
C4 . H41 . 1.000 no
C5 . C13 . 1.482(7) yes
C6 . C7 . 1.381(7) yes
C6 . C11 . 1.394(7) yes
C7 . C8 . 1.397(7) yes
C7 . H71 . 1.000 no
C8 . C9 . 1.387(11) yes
C8 . H81 . 1.000 no
C9 . C10 . 1.375(10) yes
C9 . H91 . 1.000 no
C10 . C11 . 1.400(7) yes
C10 . H101 . 1.000 no
C11 . O4 . 1.363(7) yes
O4 . C12 . 1.429(7) yes
C12 . H121 . 1.000 no
C12 . H122 . 1.000 no
C12 . H123 . 1.000 no
C13 . C14 . 1.428(8) yes
C13 . C18 . 1.360(8) yes
C14 . C15 . 1.377(8) yes
C14 . H141 . 1.000 no
C15 . C16 . 1.396(10) yes
C15 . H151 . 1.000 no
C16 . C17 . 1.366(11) yes
C16 . H161 . 1.000 no
C17 . C18 . 1.402(8) yes
C17 . H171 . 1.000 no
C18 . O5 . 1.374(7) yes
O5 . C19 . 1.420(7) yes
C19 . H191 . 1.000 no
C19 . H192 . 1.000 no
C19 . H193 . 1.000 no
N3 . N4 . 1.364(5) yes
N3 . C22 . 1.354(6) yes
N4 . C20 . 1.337(6) yes
C20 . C21 . 1.408(6) yes
C20 . C23 . 1.481(6) yes
C21 . C22 . 1.377(7) yes
C21 . H211 . 1.000 no
C22 . C30 . 1.471(7) yes
C23 . C24 . 1.400(7) yes
C23 . C28 . 1.386(7) yes
C24 . C25 . 1.387(7) yes
C24 . H241 . 1.000 no
C25 . C26 . 1.373(8) yes
C25 . H251 . 1.000 no
C26 . C27 . 1.389(8) yes
C26 . H261 . 1.000 no
C27 . C28 . 1.392(7) yes
C27 . H271 . 1.000 no
C28 . O6 . 1.375(6) yes
O6 . C29 . 1.433(6) yes
C29 . H291 . 1.000 no
C29 . H292 . 1.000 no
C29 . H293 . 1.000 no
C30 . C31 . 1.383(8) yes
C30 . C35 . 1.413(8) yes
C31 . C32 . 1.393(7) yes
C31 . H311 . 1.000 no
C32 . C33 . 1.378(9) yes
C32 . H321 . 1.000 no
C33 . C34 . 1.393(8) yes
C33 . H331 . 1.000 no
C34 . C35 . 1.398(7) yes
C34 . H341 . 1.000 no
C35 . O7 . 1.353(6) yes
O7 . C36 . 1.432(7) yes
C36 . H361 . 1.000 no
C36 . H362 . 1.000 no
C36 . H363 . 1.000 no
